data_4117095
loop_
_publ_author_name
'Victor G. Young'
'Heidi L. Quiring'
'Andrew G. Sykes'

_publ_section_title
;
 A Luminescent Sensor Responsive to Common Oxoacids: X-ray Crystal
 Structure of [H3O.1,8-
 Oxybis(ethyleneoxyethyleneoxy)anthracene-9,10-dione]ClO4
;
_journal_name_full 'Journal of the American Chemical Society'
_journal_page_first 12477
_journal_page_last 12480
_journal_paper_doi 10.1021/ja9727124
_journal_volume 119
_journal_year 1997
_chemical_compound_source 'Prof. A. Sykes - USD'
_chemical_formula_analytical 'C22 H25 Cl O12'
_chemical_formula_moiety 'C22 H25 Cl O12'
_chemical_formula_structural 'C22 H25 Cl O12'
_chemical_formula_sum 'C22 H25 Cl O12'
_chemical_formula_weight 516.87
_chemical_name_common 97139
_chemical_name_systematic
; 
 ? 
;
_space_group_IT_number 14
_symmetry_cell_setting monoclinic
_symmetry_space_group_name_Hall '-P 2yn'
_symmetry_space_group_name_H-M 'P 1 21/n 1'
_atom_sites_solution_hydrogens geom
_atom_sites_solution_primary direct
_atom_sites_solution_secondary difmap
_audit_creation_method SHELXL
_cell_angle_alpha 90.00
_cell_angle_beta 98.176(1)
_cell_angle_gamma 90.00
_cell_formula_units_Z 4
_cell_length_a 11.5996(2)
_cell_length_b 7.0079(2)
_cell_length_c 28.4827(6)
_cell_measurement_reflns_used 128
_cell_measurement_temperature 173(2)
_cell_measurement_theta_max 24.94
_cell_measurement_theta_min 1.44
_cell_volume 2291.79(9)
_computing_structure_refinement 'SHELXL-93 (Sheldrick, 1993)'
_computing_structure_solution 'SHELXS-86 (Sheldrick, 1990)'
_diffrn_ambient_temperature 173(2)
_diffrn_measurement_device 'Siemens SMART CCD Platform'
_diffrn_measurement_method 'area detector'
_diffrn_radiation_monochromator graphite
_diffrn_radiation_source 'fine-focus sealed tube'
_diffrn_radiation_type MoK\a
_diffrn_radiation_wavelength 0.71073
_diffrn_reflns_av_R_equivalents 0.0290
_diffrn_reflns_av_sigmaI/netI 0.0445
_diffrn_reflns_limit_h_max 13
_diffrn_reflns_limit_h_min -13
_diffrn_reflns_limit_k_max 8
_diffrn_reflns_limit_k_min 0
_diffrn_reflns_limit_l_max 33
_diffrn_reflns_limit_l_min 0
_diffrn_reflns_number 10967
_diffrn_reflns_theta_max 25.00
_diffrn_reflns_theta_min 1.44
_diffrn_standards_decay_% 0.0
_diffrn_standards_interval_count none
_diffrn_standards_interval_time none
_diffrn_standards_number 0
_exptl_absorpt_coefficient_mu 0.233
_exptl_absorpt_correction_T_max 1.000
_exptl_absorpt_correction_T_min 0.627
_exptl_absorpt_correction_type 'SADABS (Sheldrick, 1996)'
_exptl_crystal_colour Yellow
_exptl_crystal_density_diffrn 1.498
_exptl_crystal_description Block
_exptl_crystal_F_000 1080
_exptl_crystal_size_max 0.45
_exptl_crystal_size_mid 0.30
_exptl_crystal_size_min 0.21
_refine_diff_density_max 0.456
_refine_diff_density_min -0.434
_refine_diff_density_rms 0.053
_refine_ls_extinction_method none
_refine_ls_goodness_of_fit_all 1.056
_refine_ls_goodness_of_fit_obs 1.138
_refine_ls_hydrogen_treatment riding
_refine_ls_matrix_type full
_refine_ls_number_parameters 325
_refine_ls_number_reflns 3958
_refine_ls_number_restraints 0
_refine_ls_restrained_S_all 1.090
_refine_ls_restrained_S_obs 1.138
_refine_ls_R_factor_all 0.0773
_refine_ls_R_factor_obs 0.0517
_refine_ls_shift/esd_max -0.002
_refine_ls_shift/esd_mean 0.000
_refine_ls_structure_factor_coef Fsqd
_refine_ls_weighting_details 'w=1/[\s^2^(Fo^2^)+(0.0610P)^2^+1.3948P] where P=(Fo^2^+2Fc^2^)/3'
_refine_ls_weighting_scheme calc
_refine_ls_wR_factor_all 0.1407
_refine_ls_wR_factor_obs 0.1244
_reflns_number_observed 2914
_reflns_number_total 3959
_reflns_observed_criterion >2sigma(I)
_cod_data_source_file ja9727124.cif
_cod_data_source_block 97139
_cod_depositor_comments
;
The following automatic conversions were performed:

'_refine_ls_weighting_scheme' value 'calc
w=1/[\s^2^(Fo^2^)+(0.0610P)^2^+1.3948P] where P=(Fo^2^+2Fc^2^)/3' was
changed to 'calc'. New tag '_refine_ls_weighting_details' was
created. The value of the new tag was set to
'w=1/[\s^2^(Fo^2^)+(0.0610P)^2^+1.3948P] where P=(Fo^2^+2Fc^2^)/3'.

Automatic conversion script
Id: cif_fix_values 3143 2015-03-26 13:38:13Z robertas 
;
_cod_database_code 4117095

loop_
_symmetry_equiv_pos_as_xyz
'x, y, z'
'-x+1/2, y+1/2, -z+1/2'
'-x, -y, -z'
'x-1/2, -y-1/2, z-1/2'

loop_
_atom_site_aniso_label
_atom_site_aniso_U_11
_atom_site_aniso_U_22
_atom_site_aniso_U_33
_atom_site_aniso_U_23
_atom_site_aniso_U_13
_atom_site_aniso_U_12
O1 0.0381(11) 0.0272(10) 0.0448(12) -0.0073(9) 0.0070(9) -0.0012(9)
C1 0.036(2) 0.0152(13) 0.046(2) 0.0035(12) 0.0045(13) 0.0007(12)
C2 0.031(2) 0.0179(14) 0.049(2) -0.0007(12) 0.0012(13) 0.0020(12)
C3 0.036(2) 0.0228(14) 0.047(2) 0.0009(13) 0.0015(14) 0.0045(12)
O2 0.0292(10) 0.0397(12) 0.0490(13) -0.0016(10) 0.0100(9) -0.0025(9)
C4 0.0261(15) 0.043(2) 0.054(2) -0.0069(15) 0.0111(13) -0.0011(13)
C5 0.038(2) 0.062(2) 0.050(2) -0.015(2) 0.0202(15) -0.005(2)
O3 0.0336(11) 0.0645(15) 0.0377(12) 0.0039(11) 0.0127(9) 0.0020(10)
C6 0.032(2) 0.081(2) 0.032(2) 0.004(2) 0.0054(13) -0.015(2)
C7 0.045(2) 0.079(3) 0.045(2) 0.023(2) 0.006(2) -0.010(2)
O4 0.0339(12) 0.097(2) 0.0388(12) 0.0154(13) 0.0081(10) -0.0073(12)
C8 0.051(2) 0.094(3) 0.086(3) 0.056(3) 0.026(2) 0.023(2)
C9 0.034(2) 0.140(4) 0.062(2) 0.055(3) 0.010(2) 0.018(2)
O5 0.0275(11) 0.076(2) 0.0456(13) 0.0177(12) -0.0053(9) -0.0071(11)
C10 0.025(2) 0.081(2) 0.038(2) -0.006(2) -0.0015(13) -0.011(2)
C11 0.0242(14) 0.055(2) 0.040(2) -0.0079(15) 0.0039(12) -0.0114(14)
O6 0.0279(10) 0.0453(12) 0.0345(11) -0.0015(9) 0.0043(8) -0.0030(9)
C12 0.034(2) 0.0227(14) 0.036(2) -0.0006(12) 0.0072(12) -0.0055(12)
C13 0.036(2) 0.0182(13) 0.037(2) 0.0006(11) 0.0037(13) -0.0016(12)
C14 0.035(2) 0.038(2) 0.041(2) 0.0011(14) 0.0094(13) -0.0058(13)
C15 0.044(2) 0.038(2) 0.041(2) 0.0032(14) 0.0160(14) -0.0029(14)
C16 0.052(2) 0.030(2) 0.037(2) 0.0058(13) 0.0101(14) -0.0054(14)
C17 0.042(2) 0.0160(13) 0.042(2) 0.0051(12) 0.0031(13) -0.0010(12)
C18 0.050(2) 0.0197(14) 0.044(2) 0.0048(13) 0.0004(15) 0.0039(13)
C19 0.042(2) 0.0181(14) 0.048(2) 0.0039(13) -0.0017(14) 0.0052(13)
C20 0.044(2) 0.030(2) 0.051(2) 0.0037(14) -0.007(2) 0.0046(14)
C21 0.040(2) 0.037(2) 0.064(2) 0.006(2) -0.011(2) -0.0001(15)
C22 0.035(2) 0.038(2) 0.062(2) 0.002(2) 0.0020(15) -0.0009(14)
O7 0.0611(15) 0.0516(14) 0.0446(13) 0.0174(11) -0.0015(11) 0.0125(12)
Cl1 0.0401(4) 0.0479(5) 0.0372(4) -0.0020(3) 0.0080(3) -0.0082(4)
O8 0.061(2) 0.182(4) 0.064(2) 0.033(2) 0.0057(14) 0.045(2)
O9 0.129(3) 0.083(2) 0.103(2) -0.022(2) 0.061(2) -0.065(2)
O10 0.0457(13) 0.066(2) 0.061(2) -0.0056(13) 0.0182(11) 0.0034(12)
O11 0.0467(14) 0.087(2) 0.079(2) -0.044(2) 0.0128(12) -0.0084(13)
O12 0.0384(13) 0.0507(15) 0.0417(13) -0.0031(11) 0.0031(11) -0.0041(11)

loop_
_atom_site_label
_atom_site_type_symbol
_atom_site_fract_x
_atom_site_fract_y
_atom_site_fract_z
_atom_site_U_iso_or_equiv
_atom_site_thermal_displace_type
_atom_site_occupancy
_atom_site_calc_flag
_atom_site_refinement_flags
O1 O 0.2158(2) 0.6601(3) 0.16025(7) 0.0366(5) Uani 1 d .
C1 C 0.2367(2) 0.7241(4) 0.20099(11) 0.0326(7) Uani 1 d .
C2 C 0.3585(2) 0.7633(4) 0.22367(11) 0.0330(7) Uani 1 d .
C3 C 0.4495(2) 0.8021(4) 0.19674(11) 0.0358(7) Uani 1 d .
O2 O 0.4219(2) 0.8118(3) 0.14860(7) 0.0389(5) Uani 1 d .
C4 C 0.5090(2) 0.8825(5) 0.12152(11) 0.0405(7) Uani 1 d .
H4A H 0.5745(2) 0.7912(5) 0.12296(11) 0.049 Uiso 1 calc R
H4B H 0.5397(2) 1.0066(5) 0.13434(11) 0.049 Uiso 1 calc R
C5 C 0.4504(3) 0.9055(5) 0.07100(11) 0.0487(8) Uani 1 d .
H5A H 0.5074(3) 0.9512(5) 0.05077(11) 0.058 Uiso 1 calc R
H5B H 0.4192(3) 0.7812(5) 0.05846(11) 0.058 Uiso 1 calc R
O3 O 0.3563(2) 1.0423(3) 0.07033(7) 0.0445(5) Uani 1 d .
C6 C 0.3436(3) 1.1754(5) 0.03129(11) 0.0484(9) Uani 1 d .
H6A H 0.3211(3) 1.1070(5) 0.00097(11) 0.058 Uiso 1 calc R
H6B H 0.4181(3) 1.2424(5) 0.02983(11) 0.058 Uiso 1 calc R
C7 C 0.2512(3) 1.3155(6) 0.03920(12) 0.0562(10) Uani 1 d .
H7A H 0.2687(3) 1.3721(6) 0.07127(12) 0.067 Uiso 1 calc R
H7B H 0.2473(3) 1.4196(6) 0.01551(12) 0.067 Uiso 1 calc R
O4 O 0.1426(2) 1.2144(4) 0.03449(7) 0.0564(7) Uani 1 d .
C8 C 0.0520(3) 1.3152(6) 0.0530(2) 0.0754(13) Uani 1 d .
H8A H 0.0308(3) 1.4317(6) 0.0341(2) 0.090 Uiso 1 calc R
H8B H 0.0782(3) 1.3533(6) 0.0863(2) 0.090 Uiso 1 calc R
C9 C -0.0509(3) 1.1839(7) 0.05051(14) 0.0779(14) Uani 1 d .
H9A H -0.1184(3) 1.2523(7) 0.06019(14) 0.093 Uiso 1 calc R
H9B H -0.0728(3) 1.1369(7) 0.01768(14) 0.093 Uiso 1 calc R
O5 O -0.0183(2) 1.0278(4) 0.08188(7) 0.0507(6) Uani 1 d .
C10 C -0.1073(2) 0.8885(5) 0.08752(11) 0.0487(9) Uani 1 d .
H10A H -0.0884(2) 0.7653(5) 0.07339(11) 0.058 Uiso 1 calc R
H10B H -0.1836(2) 0.9326(5) 0.07110(11) 0.058 Uiso 1 calc R
C11 C -0.1129(2) 0.8633(5) 0.13963(10) 0.0397(7) Uani 1 d .
H11A H -0.1317(2) 0.9860(5) 0.15400(10) 0.048 Uiso 1 calc R
H11B H -0.1735(2) 0.7689(5) 0.14455(10) 0.048 Uiso 1 calc R
O6 O 0.0011(2) 0.7966(3) 0.16093(7) 0.0359(5) Uani 1 d .
C12 C 0.0250(2) 0.7938(4) 0.20912(10) 0.0307(6) Uani 1 d .
C13 C 0.1418(2) 0.7612(4) 0.23009(10) 0.0308(6) Uani 1 d .
C14 C -0.0604(3) 0.8283(4) 0.23888(10) 0.0377(7) Uani 1 d .
H14A H -0.1386(3) 0.8522(4) 0.22522(10) 0.045 Uiso 1 calc R
C15 C -0.0312(3) 0.8278(4) 0.28785(11) 0.0401(7) Uani 1 d .
H15A H -0.0897(3) 0.8529(4) 0.30722(11) 0.048 Uiso 1 calc R
C16 C 0.0812(3) 0.7913(4) 0.30889(11) 0.0394(7) Uani 1 d .
H16A H 0.0998(3) 0.7881(4) 0.34246(11) 0.047 Uiso 1 calc R
C17 C 0.1673(3) 0.7594(4) 0.28022(10) 0.0338(7) Uani 1 d .
C18 C 0.2904(3) 0.7261(4) 0.30325(11) 0.0383(7) Uani 1 d .
C19 C 0.3845(3) 0.7608(4) 0.27397(11) 0.0369(7) Uani 1 d .
C20 C 0.4975(3) 0.7923(4) 0.29658(12) 0.0429(8) Uani 1 d .
H20A H 0.5142(3) 0.7884(4) 0.33020(12) 0.051 Uiso 1 calc R
C21 C 0.5853(3) 0.8293(4) 0.26953(13) 0.0489(9) Uani 1 d .
H21A H 0.6623(3) 0.8513(4) 0.28490(13) 0.059 Uiso 1 calc R
C22 C 0.5626(3) 0.8347(4) 0.22035(12) 0.0452(8) Uani 1 d .
H22A H 0.6240(3) 0.8606(4) 0.20251(12) 0.054 Uiso 1 calc R
O7 O 0.3110(2) 0.6751(3) 0.34478(8) 0.0533(6) Uani 1 d .
Cl1 Cl -0.33884(6) 1.38101(11) 0.08681(3) 0.0415(2) Uani 1 d .
O8 O -0.2715(2) 1.2914(6) 0.12614(10) 0.1027(12) Uani 1 d .
O9 O -0.2877(3) 1.5536(4) 0.07502(12) 0.1004(11) Uani 1 d .
O10 O -0.4536(2) 1.4190(3) 0.09861(8) 0.0566(6) Uani 1 d .
O11 O -0.3468(2) 1.2540(4) 0.04704(10) 0.0706(8) Uani 1 d .
O12 O 0.1750(2) 0.8527(4) 0.08176(8) 0.0438(6) Uani 1 d .
H12A H 0.1949(28) 0.7816(48) 0.1108(13) 0.053 Uiso 1 d .
H12B H 0.2383(30) 0.9305(48) 0.0795(11) 0.053 Uiso 1 d .
H12C H 0.1167(30) 0.9220(49) 0.0814(12) 0.053 Uiso 1 d .

loop_
_atom_type_symbol
_atom_type_description
_atom_type_scat_dispersion_real
_atom_type_scat_dispersion_imag
_atom_type_scat_source
C C 0.0033 0.0016 'International Tables Vol C Tables 4.2.6.8 and 6.1.1.4'
H H 0.0000 0.0000 'International Tables Vol C Tables 4.2.6.8 and 6.1.1.4'
O O 0.0106 0.0060 'International Tables Vol C Tables 4.2.6.8 and 6.1.1.4'
Cl Cl 0.1484 0.1585 'International Tables Vol C Tables 4.2.6.8 and 6.1.1.4'

loop_
_geom_angle_atom_site_label_1
_geom_angle_atom_site_label_2
_geom_angle_atom_site_label_3
_geom_angle
O1 C1 C13 121.6(3)
O1 C1 C2 121.4(3)
C13 C1 C2 117.1(3)
C3 C2 C19 118.7(3)
C3 C2 C1 122.2(3)
C19 C2 C1 119.1(3)
O2 C3 C22 122.8(3)
O2 C3 C2 117.9(2)
C22 C3 C2 119.3(3)
C3 O2 C4 118.2(2)
O2 C4 C5 107.0(2)
O2 C4 H4A 110.33(15)
C5 C4 H4A 110.3(2)
O2 C4 H4B 110.33(15)
C5 C4 H4B 110.3(2)
H4A C4 H4B 108.6
O3 C5 C4 108.6(2)
O3 C5 H5A 110.0(2)
C4 C5 H5A 110.0(2)
O3 C5 H5B 110.0(2)
C4 C5 H5B 110.0(2)
H5A C5 H5B 108.4
C6 O3 C5 115.6(2)
O3 C6 C7 107.8(2)
O3 C6 H6A 110.1(2)
C7 C6 H6A 110.1(2)
O3 C6 H6B 110.15(14)
C7 C6 H6B 110.1(2)
H6A C6 H6B 108.5
O4 C7 C6 107.5(3)
O4 C7 H7A 110.2(2)
C6 C7 H7A 110.2(2)
O4 C7 H7B 110.2(2)
C6 C7 H7B 110.2(2)
H7A C7 H7B 108.5
C8 O4 C7 113.8(3)
O4 C8 C9 107.5(4)
O4 C8 H8A 110.2(2)
C9 C8 H8A 110.2(2)
O4 C8 H8B 110.2(2)
C9 C8 H8B 110.2(2)
H8A C8 H8B 108.5
O5 C9 C8 107.6(3)
O5 C9 H9A 110.2(2)
C8 C9 H9A 110.2(2)
O5 C9 H9B 110.2(2)
C8 C9 H9B 110.2(2)
H9A C9 H9B 108.5
C9 O5 C10 117.2(2)
O5 C10 C11 108.7(2)
O5 C10 H10A 110.0(2)
C11 C10 H10A 110.0(2)
O5 C10 H10B 110.0(2)
C11 C10 H10B 110.0(2)
H10A C10 H10B 108.3
O6 C11 C10 106.6(2)
O6 C11 H11A 110.41(14)
C10 C11 H11A 110.4(2)
O6 C11 H11B 110.41(14)
C10 C11 H11B 110.4(2)
H11A C11 H11B 108.6
C12 O6 C11 117.9(2)
O6 C12 C14 122.9(3)
O6 C12 C13 118.1(2)
C14 C12 C13 118.9(3)
C17 C13 C12 118.4(3)
C17 C13 C1 119.6(3)
C12 C13 C1 122.0(2)
C15 C14 C12 120.7(3)
C15 C14 H14A 119.6(2)
C12 C14 H14A 119.6(2)
C16 C15 C14 121.2(3)
C16 C15 H15A 119.4(2)
C14 C15 H15A 119.4(2)
C15 C16 C17 119.1(3)
C15 C16 H16A 120.4(2)
C17 C16 H16A 120.4(2)
C16 C17 C13 121.6(3)
C16 C17 C18 119.0(3)
C13 C17 C18 119.4(3)
O7 C18 C19 122.1(3)
O7 C18 C17 120.6(3)
C19 C18 C17 117.3(3)
C20 C19 C2 121.0(3)
C20 C19 C18 119.0(3)
C2 C19 C18 120.0(3)
C21 C20 C19 119.3(3)
C21 C20 H20A 120.3(2)
C19 C20 H20A 120.3(2)
C20 C21 C22 121.1(3)
C20 C21 H21A 119.5(2)
C22 C21 H21A 119.5(2)
C21 C22 C3 120.6(3)
C21 C22 H22A 119.7(2)
C3 C22 H22A 119.7(2)
O9 Cl1 O8 111.4(2)
O9 Cl1 O11 109.1(2)
O8 Cl1 O11 108.4(2)
O9 Cl1 O10 109.3(2)
O8 Cl1 O10 108.7(2)
O11 Cl1 O10 109.92(14)
H12A O12 H12B 105.7(27)
H12A O12 H12C 113.9(31)
H12B O12 H12C 108.0(31)

loop_
_geom_bond_atom_site_label_1
_geom_bond_atom_site_label_2
_geom_bond_distance
O1 C1 1.235(3)
C1 C13 1.492(4)
C1 C2 1.493(4)
C2 C3 1.417(4)
C2 C19 1.422(4)
C3 O2 1.365(4)
C3 C22 1.405(4)
O2 C4 1.443(3)
C4 C5 1.510(4)
C4 H4A 0.99
C4 H4B 0.99
C5 O3 1.450(4)
C5 H5A 0.99
C5 H5B 0.99
O3 C6 1.443(4)
C6 C7 1.494(5)
C6 H6A 0.99
C6 H6B 0.99
C7 O4 1.435(4)
C7 H7A 0.99
C7 H7B 0.99
O4 C8 1.429(4)
C8 C9 1.500(6)
C8 H8A 0.99
C8 H8B 0.99
C9 O5 1.429(4)
C9 H9A 0.99
C9 H9B 0.99
O5 C10 1.446(4)
C10 C11 1.505(4)
C10 H10A 0.99
C10 H10B 0.99
C11 O6 1.451(3)
C11 H11A 0.99
C11 H11B 0.99
O6 C12 1.361(3)
C12 C14 1.412(4)
C12 C13 1.419(4)
C13 C17 1.416(4)
C14 C15 1.388(4)
C14 H14A 0.95
C15 C16 1.379(4)
C15 H15A 0.95
C16 C17 1.395(4)
C16 H16A 0.95
C17 C18 1.502(4)
C18 O7 1.226(3)
C18 C19 1.485(4)
C19 C20 1.393(4)
C20 C21 1.386(5)
C20 H20A 0.95
C21 C22 1.389(5)
C21 H21A 0.95
C22 H22A 0.95
Cl1 O9 1.408(3)
Cl1 O8 1.418(3)
Cl1 O11 1.433(2)
Cl1 O10 1.443(2)
O12 H12A 0.96(4)
O12 H12B 0.92(4)
O12 H12C 0.83(3)

loop_
_geom_torsion_atom_site_label_1
_geom_torsion_atom_site_label_2
_geom_torsion_atom_site_label_3
_geom_torsion_atom_site_label_4
_geom_torsion
O1 C1 C2 C3 25.0(4)
C13 C1 C2 C3 -156.4(3)
O1 C1 C2 C19 -154.7(3)
C13 C1 C2 C19 23.9(4)
C19 C2 C3 O2 -177.3(2)
C1 C2 C3 O2 3.0(4)
C19 C2 C3 C22 0.8(4)
C1 C2 C3 C22 -178.9(3)
C22 C3 O2 C4 -8.3(4)
C2 C3 O2 C4 169.7(2)
C3 O2 C4 C5 -171.8(2)
O2 C4 C5 O3 60.9(3)
C4 C5 O3 C6 139.4(3)
C5 O3 C6 C7 -174.5(3)
O3 C6 C7 O4 -67.6(3)
C6 C7 O4 C8 164.5(3)
C7 O4 C8 C9 -173.8(3)
O4 C8 C9 O5 65.2(4)
C8 C9 O5 C10 176.1(3)
C9 O5 C10 C11 -127.7(3)
O5 C10 C11 O6 -60.3(3)
C10 C11 O6 C12 169.0(2)
C11 O6 C12 C14 8.6(4)
C11 O6 C12 C13 -169.2(2)
O6 C12 C13 C17 179.6(2)
C14 C12 C13 C17 1.8(4)
O6 C12 C13 C1 -2.1(4)
C14 C12 C13 C1 -179.9(2)
O1 C1 C13 C17 154.7(3)
C2 C1 C13 C17 -23.9(3)
O1 C1 C13 C12 -23.6(4)
C2 C1 C13 C12 157.8(2)
O6 C12 C14 C15 -178.7(3)
C13 C12 C14 C15 -0.9(4)
C12 C14 C15 C16 -0.8(4)
C14 C15 C16 C17 1.6(4)
C15 C16 C17 C13 -0.7(4)
C15 C16 C17 C18 178.0(3)
C12 C13 C17 C16 -1.0(4)
C1 C13 C17 C16 -179.3(2)
C12 C13 C17 C18 -179.7(2)
C1 C13 C17 C18 1.9(4)
C16 C17 C18 O7 20.1(4)
C13 C17 C18 O7 -161.1(3)
C16 C17 C18 C19 -158.8(3)
C13 C17 C18 C19 20.0(4)
C3 C2 C19 C20 -1.2(4)
C1 C2 C19 C20 178.5(2)
C3 C2 C19 C18 178.3(2)
C1 C2 C19 C18 -2.0(4)
O7 C18 C19 C20 -19.4(4)
C17 C18 C19 C20 159.5(3)
O7 C18 C19 C2 161.2(3)
C17 C18 C19 C2 -19.9(4)
C2 C19 C20 C21 0.9(4)
C18 C19 C20 C21 -178.5(3)
C19 C20 C21 C22 -0.3(5)
C20 C21 C22 C3 -0.2(5)
O2 C3 C22 C21 177.9(3)
C2 C3 C22 C21 -0.1(4)

loop_
_cod_related_entry_id
_cod_related_entry_database
_cod_related_entry_code
1 ChemSpider 30660583
